data_7218729
loop_
_publ_author_name
'Chen, Wen-Bin'
'Li, Zhi-Xin'
'Ouyang, Zhi-Jian'
'Lin, Wen-Ning'
'Yang, Liu'
'Dong, Wen'

_publ_section_title
;
 Syntheses, Supramolecular Structures, Magnetic and Photochromic
 Properties of Six Lanthanide Complexes Based on 5-Azotetrazolyl Salicylic
 Acid Ligand
;
_journal_name_full 'RSC Adv.'
_journal_paper_doi 10.1039/C4RA09951F
_journal_year 2014
_chemical_formula_sum 'C16 H17 N12 Nd O10'
_chemical_formula_weight 681.66
_chemical_name_systematic
; 
 ? 
;
_space_group_IT_number 9
_symmetry_cell_setting monoclinic
_symmetry_space_group_name_Hall 'C -2yc'
_symmetry_space_group_name_H-M 'C 1 c 1'
_atom_sites_solution_hydrogens geom
_atom_sites_solution_primary direct
_atom_sites_solution_secondary difmap
_audit_creation_method SHELXL-97
_cell_angle_alpha 90.00
_cell_angle_beta 105.746(2)
_cell_angle_gamma 90.00
_cell_formula_units_Z 4
_cell_length_a 16.2248(7)
_cell_length_b 14.2682(6)
_cell_length_c 10.0232(4)
_cell_measurement_reflns_used 3581
_cell_measurement_temperature 296(2)
_cell_measurement_theta_max 27.08
_cell_measurement_theta_min 2.61
_cell_volume 2233.28(16)
_computing_structure_refinement 'SHELXL-97 (Sheldrick, 1997)'
_computing_structure_solution 'SHELXS-97 (Sheldrick, 1990)'
_diffrn_ambient_temperature 296(2)
_diffrn_detector_area_resol_mean none
_diffrn_measured_fraction_theta_full 0.978
_diffrn_measured_fraction_theta_max 0.978
_diffrn_measurement_device_type 'CCD area detector'
_diffrn_measurement_method 'phi and omega scans'
_diffrn_radiation_monochromator graphite
_diffrn_radiation_source 'fine-focus sealed tube'
_diffrn_radiation_type MoK\a
_diffrn_radiation_wavelength 0.71073
_diffrn_reflns_av_R_equivalents 0.0273
_diffrn_reflns_av_sigmaI/netI 0.0428
_diffrn_reflns_limit_h_max 21
_diffrn_reflns_limit_h_min -21
_diffrn_reflns_limit_k_max 18
_diffrn_reflns_limit_k_min -18
_diffrn_reflns_limit_l_max 13
_diffrn_reflns_limit_l_min -12
_diffrn_reflns_number 8855
_diffrn_reflns_theta_full 27.57
_diffrn_reflns_theta_max 27.57
_diffrn_reflns_theta_min 1.93
_diffrn_standards_decay_% none
_diffrn_standards_interval_count none
_diffrn_standards_interval_time none
_diffrn_standards_number none
_exptl_absorpt_coefficient_mu 2.410
_exptl_absorpt_correction_T_max 0.633
_exptl_absorpt_correction_T_min 0.463
_exptl_absorpt_correction_type empirical
_exptl_absorpt_process_details SADABS
_exptl_crystal_colour yellow
_exptl_crystal_density_diffrn 2.027
_exptl_crystal_density_meas ?
_exptl_crystal_density_method 'not measured'
_exptl_crystal_description block
_exptl_crystal_F_000 1348.0
_exptl_crystal_size_max 0.34
_exptl_crystal_size_mid 0.27
_exptl_crystal_size_min 0.19
_refine_diff_density_max 0.927
_refine_diff_density_min -0.478
_refine_diff_density_rms 0.109
_refine_ls_abs_structure_details 'Flack H D (1983), Acta Cryst. A39, 876-881'
_refine_ls_abs_structure_Flack 0.050(2)
_refine_ls_extinction_coef 0.00013(1)
_refine_ls_extinction_expression Fc^*^=kFc[1+0.001xFc^2^\l^3^/sin(2\q)]^-1/4^
_refine_ls_extinction_method SHELXL
_refine_ls_goodness_of_fit_ref 1.039
_refine_ls_hydrogen_treatment mixed
_refine_ls_matrix_type full
_refine_ls_number_parameters 355
_refine_ls_number_reflns 5133
_refine_ls_number_restraints 2
_refine_ls_restrained_S_all 1.038
_refine_ls_R_factor_all 0.0405
_refine_ls_R_factor_gt 0.0351
_refine_ls_shift/su_max 0.023
_refine_ls_shift/su_mean 0.014
_refine_ls_structure_factor_coef Fsqd
_refine_ls_weighting_details 'calc w=1/[\s^2^(Fo^2^)+(0.0392P)^2^+5.4729P] where P=(Fo^2^+2Fc^2^)/3'
_refine_ls_weighting_scheme calc
_refine_ls_wR_factor_gt 0.0774
_refine_ls_wR_factor_ref 0.0805
_reflns_number_gt 3835
_reflns_number_total 5133
_reflns_threshold_expression >2sigma(I)
_cod_data_source_file c4ra09951f2.cif
_cod_data_source_block 4
_cod_depositor_comments
;
The following automatic conversions were performed:

'_exptl_crystal_density_meas' value 'not measured' was changed to '?'
- the value is perceived as not measured.

Automatic conversion script
Id: cif_fix_values 3008 2015-01-20 13:52:24Z robertas 
;
_cod_original_sg_symbol_H-M Cc
_cod_database_code 7218729

loop_
_symmetry_equiv_pos_as_xyz
'x, y, z'
'x, -y, z+1/2'
'x+1/2, y+1/2, z'
'x+1/2, -y+1/2, z+1/2'

loop_
_atom_site_label
_atom_site_type_symbol
_atom_site_fract_x
_atom_site_fract_y
_atom_site_fract_z
_atom_site_U_iso_or_equiv
_atom_site_adp_type
_atom_site_occupancy
_atom_site_symmetry_multiplicity
_atom_site_calc_flag
_atom_site_refinement_flags
Nd1 Nd 0.18733(7) 0.026254(18) 0.77860(10) 0.02527(10) Uani 1 1 d .
O1 O 0.1479(7) 0.0863(6) 0.4249(11) 0.040(2) Uani 1 1 d .
O2 O 0.1543(6) 0.1606(7) 0.6224(9) 0.0345(19) Uani 1 1 d .
O3 O 0.1555(7) 0.3445(8) 0.6176(10) 0.058(3) Uani 1 1 d .
H2 H 0.1704 0.2932 0.6526 0.087 Uiso 1 1 calc R
O4 O 0.2233(6) -0.0915(6) 0.6368(11) 0.040(2) Uani 1 1 d .
O5 O 0.2309(6) -0.1549(7) 0.4395(9) 0.043(2) Uani 1 1 d .
O6 O 0.2371(7) -0.3349(9) 0.4224(10) 0.062(3) Uani 1 1 d .
H5 H 0.2289 -0.2813 0.3923 0.094 Uiso 1 1 calc R
O7 O 0.0455(8) -0.0212(6) 0.6037(14) 0.045(3) Uani 1 1 d .
O8 O 0.0585(7) 0.0948(7) 0.8383(9) 0.053(3) Uani 1 1 d .
O9 O 0.3162(8) -0.0341(7) 0.9518(13) 0.046(3) Uani 1 1 d .
O10 O 0.3229(5) 0.0811(6) 0.7274(9) 0.0362(19) Uani 1 1 d .
C1 C 0.1249(7) 0.2495(9) 0.4166(12) 0.029(2) Uani 1 1 d .
C2 C 0.1299(8) 0.3360(10) 0.4783(13) 0.039(3) Uani 1 1 d .
C3 C 0.1138(7) 0.4184(7) 0.3964(11) 0.051(3) Uani 1 1 d .
H3 H 0.1213 0.4770 0.4386 0.061 Uiso 1 1 calc R
C4 C 0.0869(7) 0.4115(7) 0.2543(9) 0.048(2) Uani 1 1 d .
H4 H 0.0759 0.4654 0.2002 0.058 Uiso 1 1 calc R
C5 C 0.0763(7) 0.3248(8) 0.1925(11) 0.039(2) Uani 1 1 d .
C6 C 0.0948(8) 0.2461(10) 0.2693(13) 0.036(3) Uani 1 1 d .
H6 H 0.0877 0.1882 0.2250 0.043 Uiso 1 1 calc R
C7 C 0.1420(8) 0.1582(9) 0.4934(14) 0.030(3) Uani 1 1 d .
C8 C -0.0142(6) 0.3642(6) -0.1661(8) 0.0331(18) Uani 1 1 d .
C9 C 0.2674(6) -0.2501(8) 0.6385(12) 0.022(2) Uani 1 1 d .
C10 C 0.2634(7) -0.3326(9) 0.5583(12) 0.035(2) Uani 1 1 d .
C11 C 0.2882(8) -0.4171(8) 0.6216(12) 0.062(3) Uani 1 1 d .
H11 H 0.2852 -0.4710 0.5683 0.074 Uiso 1 1 calc R
C12 C 0.3167(7) -0.4224(7) 0.7596(10) 0.060(3) Uani 1 1 d .
H12 H 0.3341 -0.4800 0.8014 0.072 Uiso 1 1 calc R
C13 C 0.3209(7) -0.3429(10) 0.8417(12) 0.052(3) Uani 1 1 d .
C14 C 0.2949(7) -0.2563(9) 0.7791(13) 0.033(3) Uani 1 1 d .
H14 H 0.2965 -0.2031 0.8333 0.040 Uiso 1 1 calc R
C15 C 0.2376(8) -0.1609(9) 0.5703(12) 0.024(3) Uani 1 1 d .
C16 C 0.3906(6) -0.3182(8) 1.2002(9) 0.044(2) Uani 1 1 d .
N1 N 0.0451(6) 0.3078(7) 0.0443(10) 0.039(2) Uani 1 1 d .
N2 N 0.0134(4) 0.3805(4) -0.0231(5) 0.0355(14) Uani 1 1 d .
N3 N -0.0557(5) 0.4316(5) -0.2516(7) 0.0408(18) Uani 1 1 d .
N4 N -0.0708(8) 0.3935(9) -0.3701(14) 0.049(3) Uani 1 1 d .
N5 N -0.0411(7) 0.3087(9) -0.3588(10) 0.044(3) Uani 1 1 d .
N6 N 0.0000(7) 0.2816(9) -0.2333(11) 0.048(3) Uani 1 1 d .
N7 N 0.3542(5) -0.3621(6) 0.9842(8) 0.0588(19) Uani 1 1 d .
N8 N 0.3544(6) -0.2928(7) 1.0534(10) 0.050(3) Uani 1 1 d .
N9 N 0.4325(5) -0.3957(6) 1.2575(9) 0.049(2) Uani 1 1 d .
N10 N 0.4541(8) -0.3802(10) 1.4031(16) 0.062(4) Uani 1 1 d .
N11 N 0.4251(7) -0.2966(8) 1.4188(12) 0.048(3) Uani 1 1 d .
N12 N 0.3885(6) -0.2586(9) 1.2935(11) 0.052(3) Uani 1 1 d .
H7 H 0.0130 -0.0308 0.6465 0.078 Uiso 1 1 d R
H8 H 0.0319 0.0237 0.5514 0.078 Uiso 1 1 d R
H10 H 0.0186 0.0618 0.8106 0.078 Uiso 1 1 d R
H13 H 0.3587 0.0004 0.9602 0.078 Uiso 1 1 d R
H15 H 0.3097 -0.0451 1.0250 0.078 Uiso 1 1 d R
H16 H 0.3588 0.0433 0.7397 0.078 Uiso 1 1 d R
H17 H 0.3384 0.1321 0.7590 0.078 Uiso 1 1 d R
H9 H 0.0692 0.1056 0.9183 0.078 Uiso 1 1 d R
H1 H 0.4534 -0.2622 1.4951 0.078 Uiso 1 1 d R

loop_
_atom_site_aniso_label
_atom_site_aniso_U_11
_atom_site_aniso_U_22
_atom_site_aniso_U_33
_atom_site_aniso_U_23
_atom_site_aniso_U_13
_atom_site_aniso_U_12
Nd1 0.03652(15) 0.01851(14) 0.02002(14) -0.0005(3) 0.00636(9) -0.0004(3)
O1 0.055(6) 0.024(5) 0.043(5) -0.004(4) 0.014(4) 0.002(4)
O2 0.051(4) 0.034(4) 0.019(4) 0.011(3) 0.009(3) 0.007(3)
O3 0.090(6) 0.038(4) 0.037(4) -0.006(3) 0.004(4) 0.013(4)
O4 0.046(5) 0.027(5) 0.044(5) -0.004(4) 0.010(4) 0.007(4)
O5 0.062(5) 0.040(5) 0.022(4) 0.006(4) 0.004(3) -0.001(4)
O6 0.085(6) 0.057(6) 0.042(5) -0.025(4) 0.011(4) 0.006(5)
O7 0.055(5) 0.050(5) 0.032(5) -0.007(4) 0.014(4) -0.024(4)
O8 0.060(5) 0.072(7) 0.034(4) 0.007(4) 0.023(4) 0.006(4)
O9 0.053(5) 0.059(6) 0.023(4) 0.000(3) 0.005(3) 0.003(4)
O10 0.035(4) 0.022(3) 0.052(5) -0.010(3) 0.011(3) -0.007(3)
C1 0.031(5) 0.031(5) 0.024(4) 0.002(4) 0.006(3) 0.008(4)
C2 0.047(5) 0.039(6) 0.033(5) 0.002(4) 0.014(4) 0.009(4)
C3 0.083(7) 0.024(5) 0.044(6) -0.005(4) 0.015(5) 0.008(5)
C4 0.073(6) 0.036(5) 0.035(5) 0.009(4) 0.015(4) 0.016(5)
C5 0.045(5) 0.041(5) 0.029(4) 0.007(4) 0.006(4) 0.003(4)
C6 0.040(5) 0.037(6) 0.030(5) 0.008(4) 0.011(4) 0.006(4)
C7 0.030(5) 0.021(6) 0.036(7) -0.001(5) 0.002(5) 0.006(4)
C8 0.045(5) 0.028(5) 0.026(4) 0.000(4) 0.008(3) -0.001(4)
C9 0.024(4) 0.018(4) 0.025(4) 0.006(3) 0.009(3) -0.001(3)
C10 0.051(6) 0.024(5) 0.031(5) 0.002(4) 0.012(4) 0.007(4)
C11 0.090(8) 0.031(5) 0.061(7) 0.004(5) 0.015(6) 0.020(5)
C12 0.096(9) 0.025(5) 0.052(7) 0.013(5) 0.009(6) 0.015(5)
C13 0.050(6) 0.063(8) 0.036(6) 0.032(6) 0.001(4) 0.005(5)
C14 0.040(5) 0.032(5) 0.028(5) 0.003(4) 0.011(4) -0.006(4)
C15 0.038(6) 0.021(6) 0.018(6) 0.006(4) 0.014(5) -0.002(4)
C16 0.043(4) 0.055(6) 0.033(4) -0.003(5) 0.009(3) 0.006(5)
N1 0.047(5) 0.033(5) 0.038(5) -0.002(4) 0.012(4) 0.005(4)
N2 0.055(3) 0.035(4) 0.012(3) 0.013(2) 0.003(2) 0.014(3)
N3 0.055(4) 0.034(4) 0.033(4) 0.007(3) 0.011(3) 0.001(3)
N4 0.043(5) 0.038(6) 0.058(5) -0.009(5) -0.001(4) 0.006(4)
N5 0.046(5) 0.062(7) 0.022(5) -0.012(4) 0.006(4) 0.006(4)
N6 0.044(5) 0.072(7) 0.029(5) -0.003(4) 0.015(4) 0.009(4)
N7 0.079(5) 0.041(5) 0.051(5) 0.003(4) 0.008(4) 0.003(4)
N8 0.060(6) 0.039(5) 0.054(6) 0.011(5) 0.021(5) 0.010(4)
N9 0.045(4) 0.046(6) 0.050(5) -0.019(4) 0.004(4) 0.001(4)
N10 0.036(5) 0.038(6) 0.101(10) -0.016(6) 0.000(5) 0.000(4)
N11 0.059(6) 0.032(5) 0.041(6) -0.002(4) -0.008(4) 0.016(4)
N12 0.040(5) 0.082(8) 0.029(5) 0.012(5) 0.004(4) 0.011(5)

loop_
_atom_type_symbol
_atom_type_description
_atom_type_scat_dispersion_real
_atom_type_scat_dispersion_imag
_atom_type_scat_source
C C 0.0033 0.0016 'International Tables Vol C Tables 4.2.6.8 and 6.1.1.4'
H H 0.0000 0.0000 'International Tables Vol C Tables 4.2.6.8 and 6.1.1.4'
N N 0.0061 0.0033 'International Tables Vol C Tables 4.2.6.8 and 6.1.1.4'
O O 0.0106 0.0060 'International Tables Vol C Tables 4.2.6.8 and 6.1.1.4'
Nd Nd -0.1943 3.0179 'International Tables Vol C Tables 4.2.6.8 and 6.1.1.4'

loop_
_geom_angle_atom_site_label_1
_geom_angle_atom_site_label_2
_geom_angle_atom_site_label_3
_geom_angle
_geom_angle_site_symmetry_1
_geom_angle_site_symmetry_3
O4 Nd1 O1 92.43(15) . 2
O4 Nd1 O5 149.5(4) . 2
O1 Nd1 O5 100.4(3) 2 2
O4 Nd1 O2 102.6(3) . .
O1 Nd1 O2 151.3(3) 2 .
O5 Nd1 O2 78.76(15) 2 .
O4 Nd1 O9 82.9(4) . .
O1 Nd1 O9 69.5(4) 2 .
O5 Nd1 O9 76.1(3) 2 .
O2 Nd1 O9 135.9(3) . .
O4 Nd1 O10 74.2(3) . .
O1 Nd1 O10 137.1(3) 2 .
O5 Nd1 O10 77.7(3) 2 .
O2 Nd1 O10 71.1(3) . .
O9 Nd1 O10 68.5(4) . .
O4 Nd1 O8 140.4(4) . .
O1 Nd1 O8 74.7(3) 2 .
O5 Nd1 O8 70.0(3) 2 .
O2 Nd1 O8 78.2(3) . .
O9 Nd1 O8 124.3(4) . .
O10 Nd1 O8 139.00(18) . .
O4 Nd1 O7 74.1(4) . .
O1 Nd1 O7 84.4(4) 2 .
O5 Nd1 O7 134.3(3) 2 .
O2 Nd1 O7 76.7(3) . .
O9 Nd1 O7 144.3(2) . .
O10 Nd1 O7 127.7(3) . .
O8 Nd1 O7 67.6(4) . .
C7 O1 Nd1 164.8(9) . 2_554
C7 O2 Nd1 125.9(9) . .
C2 O3 H2 109.5 . .
C15 O4 Nd1 172.5(8) . .
C15 O5 Nd1 131.1(9) . 2_554
C10 O6 H5 109.5 . .
Nd1 O7 H7 106.5 . .
Nd1 O7 H8 105.3 . .
H7 O7 H8 112.7 . .
Nd1 O8 H10 109.9 . .
Nd1 O8 H9 110.5 . .
H10 O8 H9 114.1 . .
Nd1 O9 H13 112.5 . .
Nd1 O9 H15 115.0 . .
H13 O9 H15 109.9 . .
Nd1 O10 H16 114.2 . .
Nd1 O10 H17 113.4 . .
H16 O10 H17 115.0 . .
C2 C1 C6 117.3(11) . .
C2 C1 C7 124.7(12) . .
C6 C1 C7 117.8(11) . .
O3 C2 C1 120.7(12) . .
O3 C2 C3 118.8(12) . .
C1 C2 C3 120.4(11) . .
C4 C3 C2 119.9(10) . .
C4 C3 H3 120.1 . .
C2 C3 H3 120.1 . .
C5 C4 C3 119.8(10) . .
C5 C4 H4 120.1 . .
C3 C4 H4 120.1 . .
C6 C5 C4 120.8(10) . .
C6 C5 N1 113.9(11) . .
C4 C5 N1 125.3(10) . .
C5 C6 C1 121.6(12) . .
C5 C6 H6 119.2 . .
C1 C6 H6 119.2 . .
O1 C7 O2 125.0(13) . .
O1 C7 C1 117.4(12) . .
O2 C7 C1 117.4(12) . .
N3 C8 N2 120.0(8) . .
N3 C8 N6 114.4(8) . .
N2 C8 N6 125.5(9) . .
C14 C9 C10 119.0(11) . .
C14 C9 C15 120.9(11) . .
C10 C9 C15 120.0(11) . .
O6 C10 C11 115.5(11) . .
O6 C10 C9 124.1(12) . .
C11 C10 C9 120.4(11) . .
C12 C11 C10 120.3(11) . .
C12 C11 H11 119.9 . .
C10 C11 H11 119.9 . .
C11 C12 C13 120.9(10) . .
C11 C12 H12 119.5 . .
C13 C12 H12 119.5 . .
C12 C13 C14 119.6(10) . .
C12 C13 N7 112.6(10) . .
C14 C13 N7 127.8(13) . .
C9 C14 C13 119.8(12) . .
C9 C14 H14 120.1 . .
C13 C14 H14 120.1 . .
O4 C15 O5 120.9(12) . .
O4 C15 C9 121.7(11) . .
O5 C15 C9 117.3(11) . .
N12 C16 N9 110.3(9) . .
N12 C16 N8 119.1(10) . .
N9 C16 N8 130.4(9) . .
N2 N1 C5 112.7(8) . .
N1 N2 C8 112.3(7) . .
N4 N3 C8 103.1(9) . .
N3 N4 N5 110.2(12) . .
N4 N5 N6 116.0(12) . .
N5 N6 C8 96.1(10) . .
N8 N7 C13 111.3(10) . .
N7 N8 C16 108.1(9) . .
C16 N9 N10 105.4(9) . .
N11 N10 N9 105.6(12) . .
N10 N11 N12 109.7(12) . .
N10 N11 H1 118.2 . .
N12 N11 H1 123.7 . .
C16 N12 N11 108.9(11) . .

loop_
_geom_bond_atom_site_label_1
_geom_bond_atom_site_label_2
_geom_bond_distance
_geom_bond_site_symmetry_2
Nd1 O4 2.373(9) .
Nd1 O1 2.376(9) 2
Nd1 O5 2.419(10) 2
Nd1 O2 2.440(9) .
Nd1 O9 2.481(13) .
Nd1 O10 2.516(8) .
Nd1 O8 2.522(10) .
Nd1 O7 2.577(12) .
O1 C7 1.253(16) .
O1 Nd1 2.376(9) 2_554
O2 C7 1.254(16) .
O3 C2 1.350(16) .
O3 H2 0.8200 .
O4 C15 1.251(15) .
O5 C15 1.289(15) .
O5 Nd1 2.419(10) 2_554
O6 C10 1.313(16) .
O6 H5 0.8200 .
O7 H7 0.7768 .
O7 H8 0.8197 .
O8 H10 0.7874 .
O8 H9 0.7886 .
O9 H13 0.8329 .
O9 H15 0.7852 .
O10 H16 0.7782 .
O10 H17 0.8064 .
C1 C2 1.374(19) .
C1 C6 1.425(18) .
C1 C7 1.501(18) .
C2 C3 1.416(17) .
C3 C4 1.375(14) .
C3 H3 0.9300 .
C4 C5 1.373(16) .
C4 H4 0.9300 .
C5 C6 1.348(17) .
C5 N1 1.454(14) .
C6 H6 0.9300 .
C8 N3 1.341(11) .
C8 N2 1.400(9) .
C8 N6 1.407(15) .
C9 C14 1.361(18) .
C9 C10 1.417(17) .
C9 C15 1.463(17) .
C10 C11 1.371(17) .
C11 C12 1.336(15) .
C11 H11 0.9300 .
C12 C13 1.392(18) .
C12 H12 0.9300 .
C13 C14 1.399(17) .
C13 N7 1.409(13) .
C14 H14 0.9300 .
C16 N12 1.272(15) .
C16 N9 1.342(12) .
C16 N8 1.474(13) .
N1 N2 1.268(11) .
N3 N4 1.269(15) .
N4 N5 1.296(18) .
N5 N6 1.312(16) .
N7 N8 1.208(12) .
N9 N10 1.422(17) .
N10 N11 1.307(17) .
N11 N12 1.349(15) .
N11 H1 0.9191 .
